data_7011481
loop_
_publ_author_name
'Ahrens, Birte'
'Cotton, Simon A.'
'Feeder, Neil'
'Noy, Oliver E.'
'Raithby, Paul R.'
'Teat, Simon J.'

_publ_section_title
;
 Structural variety in nitrate complexes of the heavy lanthanides with
 2,2':6',2&#x2033;-terpyridine, and stereoselective replacement of
 nitrate
;
_journal_issue 9
_journal_name_full 'Journal of the Chemical Society, Dalton Transactions'
_journal_page_first 2027
_journal_paper_doi 10.1039/b200480c
_journal_year 2002
_chemical_formula_sum 'C15 H11 Lu N6 O9'
_chemical_formula_weight 594.27
_chemical_name_systematic
; 
Complex 2
;
_space_group_IT_number 14
_symmetry_cell_setting monoclinic
_symmetry_space_group_name_Hall '-P 2ybc'
_symmetry_space_group_name_H-M 'P 1 21/c 1'
_atom_sites_solution_hydrogens geom
_atom_sites_solution_primary direct
_atom_sites_solution_secondary difmap
_audit_creation_method SHELXL-97
_cell_angle_alpha 90.00
_cell_angle_beta 108.591(3)
_cell_angle_gamma 90.00
_cell_formula_units_Z 4
_cell_length_a 9.0435(4)
_cell_length_b 16.5688(6)
_cell_length_c 13.2564(6)
_cell_measurement_reflns_used 24357
_cell_measurement_temperature 180(2)
_cell_measurement_theta_max 27.485
_cell_measurement_theta_min 0.998
_cell_volume 1882.69(14)
_computing_cell_refinement 'HKL Scalepack (Otwinowski & Minor 1997)'
_computing_data_collection
; 
"Collect" data collection software, Nonius' B.V., 1998. 
;
_computing_data_reduction 'HKL Denzo and Scalepack (Otwinowski & Minor 1'
_computing_molecular_graphics 'Siemens XP'
_computing_publication_material 'SHELXL-97 (Sheldrick, 1997)'
_computing_structure_refinement 'SHELXL-97 (Sheldrick, 1997)'
_computing_structure_solution 'SHELXS-97 (Sheldrick, 1990)'
_diffrn_ambient_temperature 180(2)
_diffrn_measured_fraction_theta_full 0.996
_diffrn_measured_fraction_theta_max 0.996
_diffrn_measurement_device_type 'Nonius KappaCCD'
_diffrn_measurement_method CCD
_diffrn_radiation_monochromator graphite
_diffrn_radiation_source 'fine-focus sealed tube'
_diffrn_radiation_type MoK\a
_diffrn_radiation_wavelength 0.71073
_diffrn_reflns_av_R_equivalents 0.0710
_diffrn_reflns_av_sigmaI/netI 0.0258
_diffrn_reflns_limit_h_max 11
_diffrn_reflns_limit_h_min 0
_diffrn_reflns_limit_k_max 21
_diffrn_reflns_limit_k_min -21
_diffrn_reflns_limit_l_max 16
_diffrn_reflns_limit_l_min -17
_diffrn_reflns_number 47367
_diffrn_reflns_theta_full 27.45
_diffrn_reflns_theta_max 27.45
_diffrn_reflns_theta_min 3.57
_diffrn_standards_number 'not applicable'
_exptl_absorpt_coefficient_mu 5.309
_exptl_absorpt_correction_T_max 1.127
_exptl_absorpt_correction_T_min 0.853
_exptl_absorpt_correction_type 'semi-empirical multiple scans (SORTAV)'
_exptl_crystal_colour needle
_exptl_crystal_density_diffrn 2.097
_exptl_crystal_density_method 'not measured'
_exptl_crystal_description colourless
_exptl_crystal_F_000 1144
_exptl_crystal_size_max 0.25
_exptl_crystal_size_mid 0.05
_exptl_crystal_size_min 0.05
_refine_diff_density_max 0.990
_refine_diff_density_min -0.967
_refine_diff_density_rms 0.088
_refine_ls_extinction_method none
_refine_ls_goodness_of_fit_ref 1.040
_refine_ls_hydrogen_treatment 'all riding'
_refine_ls_matrix_type full
_refine_ls_number_parameters 280
_refine_ls_number_reflns 4289
_refine_ls_number_restraints 166
_refine_ls_restrained_S_all 1.020
_refine_ls_R_factor_all 0.0211
_refine_ls_R_factor_gt 0.0181
_refine_ls_shift/su_max 0.001
_refine_ls_shift/su_mean 0.000
_refine_ls_structure_factor_coef Fsqd
_refine_ls_weighting_details 'calc w=1/[\s^2^(Fo^2^)+(0.0207P)^2^+1.1902P] where P=(Fo^2^+2Fc^2^)/3'
_refine_ls_weighting_scheme calc
_refine_ls_wR_factor_gt 0.0443
_refine_ls_wR_factor_ref 0.0455
_reflns_number_gt 3929
_reflns_number_total 4289
_reflns_threshold_expression >2sigma(I)
_cod_data_source_file b200480c.txt
_cod_data_source_block pr9966
_cod_original_sg_symbol_H-M P21/c
_cod_database_code 7011481

loop_
_symmetry_equiv_pos_as_xyz
'x, y, z'
'-x, y+1/2, -z+1/2'
'-x, -y, -z'
'x, -y-1/2, z-1/2'

loop_
_atom_site_label
_atom_site_type_symbol
_atom_site_fract_x
_atom_site_fract_y
_atom_site_fract_z
_atom_site_U_iso_or_equiv
_atom_site_adp_type
_atom_site_occupancy
_atom_site_symmetry_multiplicity
_atom_site_calc_flag
_atom_site_refinement_flags
_atom_site_disorder_assembly
_atom_site_disorder_group
Lu1 Lu 0.236209(10) 0.153221(5) 0.207604(7) 0.01795(4) Uani 1 1 d . . .
N1 N 0.0630(2) 0.14199(12) 0.31092(17) 0.0238(4) Uani 1 1 d U . .
C1 C -0.0183(3) 0.20536(17) 0.3277(2) 0.0312(6) Uani 1 1 d U . .
H1 H 0.0117 0.2579 0.3132 0.037 Uiso 1 1 calc R . .
C2 C -0.1437(3) 0.19775(18) 0.3652(2) 0.0349(6) Uani 1 1 d U . .
H2 H -0.1983 0.2441 0.3764 0.042 Uiso 1 1 calc R . .
C3 C -0.1880(3) 0.12181(19) 0.3860(2) 0.0337(6) Uani 1 1 d U . .
H3 H -0.2753 0.1148 0.4102 0.040 Uiso 1 1 calc R . .
C4 C -0.1036(3) 0.05560(17) 0.37115(19) 0.0296(5) Uani 1 1 d U . .
H4 H -0.1311 0.0027 0.3863 0.035 Uiso 1 1 calc R . .
C5 C 0.0220(3) 0.06767(15) 0.33373(18) 0.0230(5) Uani 1 1 d U . .
N2 N 0.2299(2) 0.01999(12) 0.27293(15) 0.0204(4) Uani 1 1 d U . .
C6 C 0.1221(3) 0.00070(14) 0.31968(18) 0.0224(5) Uani 1 1 d U . .
C7 C 0.1111(3) -0.07726(15) 0.3560(2) 0.0295(5) Uani 1 1 d U . .
H7 H 0.0305 -0.0910 0.3845 0.035 Uiso 1 1 calc R . .
C8 C 0.2192(3) -0.13415(16) 0.3497(2) 0.0342(6) Uani 1 1 d U . .
H8 H 0.2154 -0.1872 0.3758 0.041 Uiso 1 1 calc R . .
C9 C 0.3329(3) -0.11382(15) 0.3054(2) 0.0294(5) Uani 1 1 d U . .
H9 H 0.4101 -0.1520 0.3029 0.035 Uiso 1 1 calc R . .
C10 C 0.3328(2) -0.03671(14) 0.26455(18) 0.0220(4) Uani 1 1 d U . .
N3 N 0.4332(2) 0.06774(12) 0.17751(15) 0.0220(4) Uani 1 1 d U . .
C11 C 0.4447(3) -0.01001(14) 0.20978(18) 0.0214(4) Uani 1 1 d U . .
C12 C 0.5527(3) -0.06210(16) 0.1903(2) 0.0300(5) Uani 1 1 d U . .
H12 H 0.5576 -0.1169 0.2124 0.036 Uiso 1 1 calc R . .
C13 C 0.6531(3) -0.03382(17) 0.1387(2) 0.0317(6) Uani 1 1 d U . .
H13 H 0.7283 -0.0687 0.1255 0.038 Uiso 1 1 calc R . .
C14 C 0.6428(3) 0.04528(17) 0.1068(2) 0.0319(6) Uani 1 1 d U . .
H14 H 0.7110 0.0663 0.0716 0.038 Uiso 1 1 calc R . .
C15 C 0.5305(3) 0.09392(16) 0.1270(2) 0.0274(5) Uani 1 1 d U . .
H15 H 0.5223 0.1485 0.1037 0.033 Uiso 1 1 calc R . .
N4 N 0.4376(2) 0.22612(13) 0.39232(17) 0.0281(4) Uani 1 1 d . . .
O41 O 0.3117(2) 0.26094(11) 0.33961(15) 0.0312(4) Uani 1 1 d . . .
O42 O 0.4528(2) 0.15426(10) 0.36337(16) 0.0338(4) Uani 1 1 d . . .
O43 O 0.5379(2) 0.25904(13) 0.46358(16) 0.0444(5) Uani 1 1 d . . .
N5 N 0.0203(2) 0.10774(13) 0.01174(17) 0.0314(5) Uani 1 1 d . . .
O51 O 0.1606(2) 0.12538(13) 0.02083(15) 0.0365(4) Uani 1 1 d . . .
O52 O -0.0126(2) 0.11046(13) 0.09804(14) 0.0366(4) Uani 1 1 d . . .
O53 O -0.0747(3) 0.09044(15) -0.07295(16) 0.0555(6) Uani 1 1 d . . .
N6 N 0.2372(2) 0.30111(12) 0.10831(16) 0.0292(5) Uani 1 1 d . . .
O61 O 0.35873(19) 0.25609(10) 0.14000(15) 0.0303(4) Uani 1 1 d . . .
O62 O 0.11569(19) 0.27383(10) 0.12519(15) 0.0311(4) Uani 1 1 d . . .
O63 O 0.2392(3) 0.36607(12) 0.06644(17) 0.0447(5) Uani 1 1 d . . .

loop_
_atom_site_aniso_label
_atom_site_aniso_U_11
_atom_site_aniso_U_22
_atom_site_aniso_U_33
_atom_site_aniso_U_23
_atom_site_aniso_U_13
_atom_site_aniso_U_12
Lu1 0.01719(6) 0.01572(6) 0.02264(6) -0.00038(3) 0.00873(4) 0.00058(3)
N1 0.0240(10) 0.0256(10) 0.0247(11) -0.0001(8) 0.0119(9) 0.0021(8)
C1 0.0316(13) 0.0317(14) 0.0343(14) -0.0009(11) 0.0161(11) 0.0079(11)
C2 0.0290(13) 0.0461(16) 0.0328(14) -0.0018(12) 0.0144(11) 0.0118(12)
C3 0.0241(12) 0.0551(17) 0.0241(13) 0.0003(12) 0.0108(10) 0.0021(12)
C4 0.0229(11) 0.0422(15) 0.0253(12) 0.0016(11) 0.0102(10) -0.0047(10)
C5 0.0212(11) 0.0313(12) 0.0166(11) -0.0007(9) 0.0060(9) -0.0016(9)
N2 0.0205(9) 0.0189(10) 0.0213(9) -0.0010(7) 0.0058(7) -0.0019(7)
C6 0.0227(11) 0.0254(12) 0.0195(11) -0.0013(9) 0.0072(9) -0.0041(9)
C7 0.0339(13) 0.0279(13) 0.0279(13) 0.0041(10) 0.0116(11) -0.0053(10)
C8 0.0458(16) 0.0216(12) 0.0341(15) 0.0058(11) 0.0113(12) -0.0034(11)
C9 0.0321(13) 0.0212(12) 0.0336(14) 0.0022(10) 0.0086(11) 0.0047(10)
C10 0.0219(10) 0.0206(11) 0.0214(11) -0.0032(9) 0.0040(9) -0.0005(9)
N3 0.0222(9) 0.0214(10) 0.0236(10) -0.0019(8) 0.0092(8) 0.0016(8)
C11 0.0217(11) 0.0196(11) 0.0218(11) -0.0021(9) 0.0054(9) 0.0029(9)
C12 0.0317(12) 0.0272(13) 0.0299(13) -0.0034(10) 0.0083(11) 0.0086(10)
C13 0.0256(12) 0.0411(15) 0.0289(13) -0.0061(11) 0.0094(10) 0.0114(11)
C14 0.0231(11) 0.0474(16) 0.0279(13) -0.0066(12) 0.0121(10) -0.0002(11)
C15 0.0265(12) 0.0274(13) 0.0317(13) -0.0008(10) 0.0142(10) -0.0002(10)
N4 0.0267(10) 0.0292(11) 0.0302(11) -0.0073(9) 0.0118(9) -0.0040(9)
O41 0.0306(9) 0.0254(9) 0.0372(10) -0.0042(8) 0.0102(8) 0.0024(7)
O42 0.0297(10) 0.0288(11) 0.0381(11) -0.0100(7) 0.0038(9) 0.0065(7)
O43 0.0378(10) 0.0482(13) 0.0400(11) -0.0201(10) 0.0023(9) -0.0076(9)
N5 0.0317(11) 0.0292(12) 0.0291(11) -0.0013(9) 0.0038(9) -0.0006(9)
O51 0.0277(9) 0.0497(12) 0.0336(10) -0.0105(9) 0.0122(8) 0.0009(9)
O52 0.0281(9) 0.0526(13) 0.0284(10) 0.0012(9) 0.0081(8) -0.0126(9)
O53 0.0511(13) 0.0704(16) 0.0312(11) -0.0108(11) -0.0063(10) -0.0123(11)
N6 0.0387(12) 0.0195(10) 0.0273(11) 0.0009(8) 0.0073(9) 0.0002(9)
O61 0.0280(8) 0.0228(9) 0.0429(11) 0.0025(8) 0.0155(8) -0.0006(7)
O62 0.0267(9) 0.0262(9) 0.0408(10) 0.0027(8) 0.0112(8) 0.0039(7)
O63 0.0633(14) 0.0236(10) 0.0439(12) 0.0115(9) 0.0125(11) -0.0014(9)

loop_
_atom_type_symbol
_atom_type_description
_atom_type_scat_dispersion_real
_atom_type_scat_dispersion_imag
_atom_type_scat_source
C C 0.0033 0.0016 'International Tables Vol C Tables 4.2.6.8 and 6.1.1.4'
H H 0.0000 0.0000 'International Tables Vol C Tables 4.2.6.8 and 6.1.1.4'
N N 0.0061 0.0033 'International Tables Vol C Tables 4.2.6.8 and 6.1.1.4'
O O 0.0106 0.0060 'International Tables Vol C Tables 4.2.6.8 and 6.1.1.4'
Lu Lu -0.4720 5.8584 'International Tables Vol C Tables 4.2.6.8 and 6.1.1.4'

loop_
_geom_angle_atom_site_label_1
_geom_angle_atom_site_label_2
_geom_angle_atom_site_label_3
_geom_angle
_geom_angle_site_symmetry_1
_geom_angle_site_symmetry_3
_geom_angle_publ_flag
O42 Lu1 O61 88.15(7) . . ?
O42 Lu1 O52 154.88(7) . . ?
O61 Lu1 O52 116.95(6) . . ?
O42 Lu1 O62 122.07(6) . . ?
O61 Lu1 O62 54.44(6) . . ?
O52 Lu1 O62 76.21(7) . . ?
O42 Lu1 N2 78.28(6) . . ?
O61 Lu1 N2 151.31(6) . . ?
O52 Lu1 N2 79.45(7) . . ?
O62 Lu1 N2 152.81(6) . . ?
O42 Lu1 O51 142.51(6) . . ?
O61 Lu1 O51 76.13(7) . . ?
O52 Lu1 O51 53.48(6) . . ?
O62 Lu1 O51 75.40(7) . . ?
N2 Lu1 O51 99.54(7) . . ?
O42 Lu1 N1 90.69(7) . . ?
O61 Lu1 N1 138.19(6) . . ?
O52 Lu1 N1 70.12(7) . . ?
O62 Lu1 N1 92.33(6) . . ?
N2 Lu1 N1 67.89(6) . . ?
O51 Lu1 N1 123.60(7) . . ?
O42 Lu1 N3 72.32(6) . . ?
O61 Lu1 N3 84.27(6) . . ?
O52 Lu1 N3 109.36(7) . . ?
O62 Lu1 N3 132.52(6) . . ?
N2 Lu1 N3 67.62(6) . . ?
O51 Lu1 N3 72.39(6) . . ?
N1 Lu1 N3 134.67(7) . . ?
O42 Lu1 O41 53.14(6) . . ?
O61 Lu1 O41 71.71(6) . . ?
O52 Lu1 O41 130.82(6) . . ?
O62 Lu1 O41 72.31(6) . . ?
N2 Lu1 O41 116.84(6) . . ?
O51 Lu1 O41 143.62(7) . . ?
N1 Lu1 O41 74.40(6) . . ?
N3 Lu1 O41 119.79(6) . . ?
O42 Lu1 N6 106.36(6) . . ?
O61 Lu1 N6 27.34(6) . . ?
O52 Lu1 N6 96.85(6) . . ?
O62 Lu1 N6 27.11(6) . . ?
N2 Lu1 N6 173.44(6) . . ?
O51 Lu1 N6 73.94(7) . . ?
N1 Lu1 N6 116.13(6) . . ?
N3 Lu1 N6 109.00(6) . . ?
O41 Lu1 N6 69.68(6) . . ?
O42 Lu1 N5 162.42(6) . . ?
O61 Lu1 N5 96.59(6) . . ?
O52 Lu1 N5 26.73(6) . . ?
O62 Lu1 N5 73.63(6) . . ?
N2 Lu1 N5 89.84(6) . . ?
O51 Lu1 N5 26.76(6) . . ?
N1 Lu1 N5 96.85(7) . . ?
N3 Lu1 N5 91.25(6) . . ?
O41 Lu1 N5 144.33(6) . . ?
N6 Lu1 N5 84.56(6) . . ?
O42 Lu1 N4 26.60(6) . . ?
O61 Lu1 N4 76.62(6) . . ?
O52 Lu1 N4 152.59(6) . . ?
O62 Lu1 N4 96.55(6) . . ?
N2 Lu1 N4 99.52(6) . . ?
O51 Lu1 N4 150.97(6) . . ?
N1 Lu1 N4 84.01(6) . . ?
N3 Lu1 N4 95.11(6) . . ?
O41 Lu1 N4 26.73(6) . . ?
N6 Lu1 N4 86.26(6) . . ?
N5 Lu1 N4 170.15(6) . . ?
C1 N1 C5 118.3(2) . . ?
C1 N1 Lu1 121.85(17) . . ?
C5 N1 Lu1 118.41(15) . . ?
N1 C1 C2 123.0(3) . . ?
C3 C2 C1 118.7(2) . . ?
C2 C3 C4 119.2(2) . . ?
C3 C4 C5 119.1(2) . . ?
N1 C5 C4 121.7(2) . . ?
N1 C5 C6 115.74(19) . . ?
C4 C5 C6 122.6(2) . . ?
C6 N2 C10 119.4(2) . . ?
C6 N2 Lu1 119.45(15) . . ?
C10 N2 Lu1 121.20(14) . . ?
N2 C6 C7 121.3(2) . . ?
N2 C6 C5 116.1(2) . . ?
C7 C6 C5 122.5(2) . . ?
C8 C7 C6 118.9(2) . . ?
C9 C8 C7 119.9(2) . . ?
C8 C9 C10 118.9(2) . . ?
N2 C10 C9 121.5(2) . . ?
N2 C10 C11 115.2(2) . . ?
C9 C10 C11 123.2(2) . . ?
C15 N3 C11 118.15(19) . . ?
C15 N3 Lu1 122.17(16) . . ?
C11 N3 Lu1 119.66(14) . . ?
N3 C11 C12 121.4(2) . . ?
N3 C11 C10 116.26(19) . . ?
C12 C11 C10 122.3(2) . . ?
C13 C12 C11 119.6(2) . . ?
C14 C13 C12 119.1(2) . . ?
C13 C14 C15 118.5(2) . . ?
N3 C15 C14 123.2(2) . . ?
O43 N4 O41 122.8(2) . . ?
O43 N4 O42 122.1(2) . . ?
O41 N4 O42 115.1(2) . . ?
O43 N4 Lu1 170.97(17) . . ?
O41 N4 Lu1 59.88(11) . . ?
O42 N4 Lu1 55.82(12) . . ?
N4 O41 Lu1 93.39(13) . . ?
N4 O42 Lu1 97.58(14) . . ?
O53 N5 O51 122.4(2) . . ?
O53 N5 O52 122.8(2) . . ?
O51 N5 O52 114.8(2) . . ?
O53 N5 Lu1 178.0(2) . . ?
O51 N5 Lu1 58.10(12) . . ?
O52 N5 Lu1 56.76(11) . . ?
N5 O51 Lu1 95.15(14) . . ?
N5 O52 Lu1 96.51(13) . . ?
O63 N6 O62 122.3(2) . . ?
O63 N6 O61 122.0(2) . . ?
O62 N6 O61 115.69(19) . . ?
O63 N6 Lu1 179.02(19) . . ?
O62 N6 Lu1 58.05(11) . . ?
O61 N6 Lu1 57.65(11) . . ?
N6 O61 Lu1 95.02(13) . . ?
N6 O62 Lu1 94.85(13) . . ?

loop_
_geom_bond_atom_site_label_1
_geom_bond_atom_site_label_2
_geom_bond_distance
_geom_bond_site_symmetry_2
_geom_bond_publ_flag
Lu1 O42 2.3498(19) . ?
Lu1 O61 2.3599(16) . ?
Lu1 O52 2.3643(17) . ?
Lu1 O62 2.3697(17) . ?
Lu1 N2 2.3786(19) . ?
Lu1 O51 2.3940(18) . ?
Lu1 N1 2.3945(19) . ?
Lu1 N3 2.4065(18) . ?
Lu1 O41 2.4397(18) . ?
Lu1 N6 2.783(2) . ?
Lu1 N5 2.809(2) . ?
Lu1 N4 2.816(2) . ?
N1 C1 1.340(3) . ?
N1 C5 1.348(3) . ?
C1 C2 1.382(3) . ?
C2 C3 1.374(4) . ?
C3 C4 1.386(4) . ?
C4 C5 1.391(3) . ?
C5 C6 1.480(3) . ?
N2 C6 1.350(3) . ?
N2 C10 1.352(3) . ?
C6 C7 1.393(3) . ?
C7 C8 1.380(4) . ?
C8 C9 1.378(4) . ?
C9 C10 1.388(3) . ?
C10 C11 1.488(3) . ?
N3 C15 1.337(3) . ?
N3 C11 1.351(3) . ?
C11 C12 1.388(3) . ?
C12 C13 1.382(4) . ?
C13 C14 1.371(4) . ?
C14 C15 1.388(3) . ?
N4 O43 1.211(3) . ?
N4 O41 1.269(3) . ?
N4 O42 1.272(3) . ?
N5 O53 1.211(3) . ?
N5 O51 1.270(3) . ?
N5 O52 1.272(3) . ?
N6 O63 1.214(3) . ?
N6 O62 1.273(3) . ?
N6 O61 1.283(3) . ?

loop_
_geom_torsion_atom_site_label_1
_geom_torsion_atom_site_label_2
_geom_torsion_atom_site_label_3
_geom_torsion_atom_site_label_4
_geom_torsion
_geom_torsion_site_symmetry_1
_geom_torsion_site_symmetry_2
_geom_torsion_site_symmetry_3
_geom_torsion_site_symmetry_4
_geom_torsion_publ_flag
O42 Lu1 N1 C1 102.87(19) . . . . ?
O61 Lu1 N1 C1 14.9(2) . . . . ?
O52 Lu1 N1 C1 -93.7(2) . . . . ?
O62 Lu1 N1 C1 -19.3(2) . . . . ?
N2 Lu1 N1 C1 179.9(2) . . . . ?
O51 Lu1 N1 C1 -93.2(2) . . . . ?
N3 Lu1 N1 C1 168.35(17) . . . . ?
O41 Lu1 N1 C1 51.65(19) . . . . ?
N6 Lu1 N1 C1 -5.8(2) . . . . ?
N5 Lu1 N1 C1 -93.0(2) . . . . ?
N4 Lu1 N1 C1 77.1(2) . . . . ?
O42 Lu1 N1 C5 -91.00(17) . . . . ?
O61 Lu1 N1 C5 -178.99(15) . . . . ?
O52 Lu1 N1 C5 72.42(17) . . . . ?
O62 Lu1 N1 C5 146.86(17) . . . . ?
N2 Lu1 N1 C5 -13.95(16) . . . . ?
O51 Lu1 N1 C5 72.88(19) . . . . ?
N3 Lu1 N1 C5 -25.5(2) . . . . ?
O41 Lu1 N1 C5 -142.23(18) . . . . ?
N6 Lu1 N1 C5 160.36(16) . . . . ?
N5 Lu1 N1 C5 73.08(18) . . . . ?
N4 Lu1 N1 C5 -116.79(18) . . . . ?
C5 N1 C1 C2 -1.4(4) . . . . ?
Lu1 N1 C1 C2 164.8(2) . . . . ?
N1 C1 C2 C3 -0.2(4) . . . . ?
C1 C2 C3 C4 1.5(4) . . . . ?
C2 C3 C4 C5 -1.2(4) . . . . ?
C1 N1 C5 C4 1.7(4) . . . . ?
Lu1 N1 C5 C4 -164.92(17) . . . . ?
C1 N1 C5 C6 -176.4(2) . . . . ?
Lu1 N1 C5 C6 17.0(3) . . . . ?
C3 C4 C5 N1 -0.5(4) . . . . ?
C3 C4 C5 C6 177.5(2) . . . . ?
O42 Lu1 N2 C6 104.94(17) . . . . ?
O61 Lu1 N2 C6 168.34(15) . . . . ?
O52 Lu1 N2 C6 -63.34(16) . . . . ?
O62 Lu1 N2 C6 -36.6(2) . . . . ?
O51 Lu1 N2 C6 -113.17(16) . . . . ?
N1 Lu1 N2 C6 9.34(16) . . . . ?
N3 Lu1 N2 C6 -179.54(18) . . . . ?
O41 Lu1 N2 C6 67.27(17) . . . . ?
N6 Lu1 N2 C6 -119.5(5) . . . . ?
N5 Lu1 N2 C6 -88.12(17) . . . . ?
N4 Lu1 N2 C6 88.83(16) . . . . ?
O42 Lu1 N2 C10 -74.75(17) . . . . ?
O61 Lu1 N2 C10 -11.4(2) . . . . ?
O52 Lu1 N2 C10 116.97(17) . . . . ?
O62 Lu1 N2 C10 143.70(16) . . . . ?
O51 Lu1 N2 C10 67.14(17) . . . . ?
N1 Lu1 N2 C10 -170.35(18) . . . . ?
N3 Lu1 N2 C10 0.77(16) . . . . ?
O41 Lu1 N2 C10 -112.42(16) . . . . ?
N6 Lu1 N2 C10 60.8(6) . . . . ?
N5 Lu1 N2 C10 92.19(17) . . . . ?
N4 Lu1 N2 C10 -90.86(17) . . . . ?
C10 N2 C6 C7 -2.4(3) . . . . ?
Lu1 N2 C6 C7 177.92(17) . . . . ?
C10 N2 C6 C5 175.2(2) . . . . ?
Lu1 N2 C6 C5 -4.5(3) . . . . ?
N1 C5 C6 N2 -8.2(3) . . . . ?
C4 C5 C6 N2 173.7(2) . . . . ?
N1 C5 C6 C7 169.3(2) . . . . ?
C4 C5 C6 C7 -8.8(4) . . . . ?
N2 C6 C7 C8 4.1(4) . . . . ?
C5 C6 C7 C8 -173.3(2) . . . . ?
C6 C7 C8 C9 -1.7(4) . . . . ?
C7 C8 C9 C10 -2.2(4) . . . . ?
C6 N2 C10 C9 -1.7(3) . . . . ?
Lu1 N2 C10 C9 177.97(17) . . . . ?
C6 N2 C10 C11 178.76(19) . . . . ?
Lu1 N2 C10 C11 -1.5(3) . . . . ?
C8 C9 C10 N2 4.0(4) . . . . ?
C8 C9 C10 C11 -176.5(2) . . . . ?
O42 Lu1 N3 C15 -97.29(19) . . . . ?
O61 Lu1 N3 C15 -7.41(18) . . . . ?
O52 Lu1 N3 C15 109.17(18) . . . . ?
O62 Lu1 N3 C15 20.3(2) . . . . ?
N2 Lu1 N3 C15 178.4(2) . . . . ?
O51 Lu1 N3 C15 69.82(18) . . . . ?
N1 Lu1 N3 C15 -170.00(17) . . . . ?
O41 Lu1 N3 C15 -72.52(19) . . . . ?
N6 Lu1 N3 C15 4.41(19) . . . . ?
N5 Lu1 N3 C15 89.09(18) . . . . ?
N4 Lu1 N3 C15 -83.39(18) . . . . ?
O42 Lu1 N3 C11 84.50(17) . . . . ?
O61 Lu1 N3 C11 174.38(17) . . . . ?
O52 Lu1 N3 C11 -69.04(17) . . . . ?
O62 Lu1 N3 C11 -157.86(15) . . . . ?
N2 Lu1 N3 C11 0.20(16) . . . . ?
O51 Lu1 N3 C11 -108.39(17) . . . . ?
N1 Lu1 N3 C11 11.8(2) . . . . ?
O41 Lu1 N3 C11 109.27(17) . . . . ?
N6 Lu1 N3 C11 -173.79(16) . . . . ?
N5 Lu1 N3 C11 -89.12(17) . . . . ?
N4 Lu1 N3 C11 98.41(17) . . . . ?
C15 N3 C11 C12 -0.8(3) . . . . ?
Lu1 N3 C11 C12 177.52(17) . . . . ?
C15 N3 C11 C10 -179.3(2) . . . . ?
Lu1 N3 C11 C10 -1.0(3) . . . . ?
N2 C10 C11 N3 1.7(3) . . . . ?
C9 C10 C11 N3 -177.9(2) . . . . ?
N2 C10 C11 C12 -176.9(2) . . . . ?
C9 C10 C11 C12 3.6(4) . . . . ?
N3 C11 C12 C13 1.3(4) . . . . ?
C10 C11 C12 C13 179.7(2) . . . . ?
C11 C12 C13 C14 -0.6(4) . . . . ?
C12 C13 C14 C15 -0.5(4) . . . . ?
C11 N3 C15 C14 -0.4(4) . . . . ?
Lu1 N3 C15 C14 -178.63(18) . . . . ?
C13 C14 C15 N3 1.0(4) . . . . ?
O42 Lu1 N4 O43 79.3(11) . . . . ?
O61 Lu1 N4 O43 -34.3(12) . . . . ?
O52 Lu1 N4 O43 -157.9(11) . . . . ?
O62 Lu1 N4 O43 -85.3(12) . . . . ?
N2 Lu1 N4 O43 116.7(12) . . . . ?
O51 Lu1 N4 O43 -13.7(12) . . . . ?
N1 Lu1 N4 O43 -177.0(12) . . . . ?
N3 Lu1 N4 O43 48.6(12) . . . . ?
O41 Lu1 N4 O43 -110.1(12) . . . . ?
N6 Lu1 N4 O43 -60.2(12) . . . . ?
N5 Lu1 N4 O43 -81.4(12) . . . . ?
O42 Lu1 N4 O41 -170.6(2) . . . . ?
O61 Lu1 N4 O41 75.81(13) . . . . ?
O52 Lu1 N4 O41 -47.8(2) . . . . ?
O62 Lu1 N4 O41 24.79(13) . . . . ?
N2 Lu1 N4 O41 -133.21(13) . . . . ?
O51 Lu1 N4 O41 96.37(17) . . . . ?
N1 Lu1 N4 O41 -66.87(13) . . . . ?
N3 Lu1 N4 O41 158.67(13) . . . . ?
N6 Lu1 N4 O41 49.91(13) . . . . ?
N5 Lu1 N4 O41 28.6(4) . . . . ?
O61 Lu1 N4 O42 -113.62(15) . . . . ?
O52 Lu1 N4 O42 122.78(18) . . . . ?
O62 Lu1 N4 O42 -164.65(15) . . . . ?
N2 Lu1 N4 O42 37.36(15) . . . . ?
O51 Lu1 N4 O42 -93.07(19) . . . . ?
N1 Lu1 N4 O42 103.69(15) . . . . ?
N3 Lu1 N4 O42 -30.76(15) . . . . ?
O41 Lu1 N4 O42 170.6(2) . . . . ?
N6 Lu1 N4 O42 -139.53(15) . . . . ?
N5 Lu1 N4 O42 -160.8(3) . . . . ?
O43 N4 O41 Lu1 169.9(2) . . . . ?
O42 N4 O41 Lu1 -8.6(2) . . . . ?
O42 Lu1 O41 N4 5.26(12) . . . . ?
O61 Lu1 O41 N4 -96.58(13) . . . . ?
O52 Lu1 O41 N4 153.22(12) . . . . ?
O62 Lu1 O41 N4 -154.07(14) . . . . ?
N2 Lu1 O41 N4 53.67(14) . . . . ?
O51 Lu1 O41 N4 -125.60(14) . . . . ?
N1 Lu1 O41 N4 108.27(14) . . . . ?
N3 Lu1 O41 N4 -24.67(15) . . . . ?
N6 Lu1 O41 N4 -125.50(14) . . . . ?
N5 Lu1 O41 N4 -171.92(12) . . . . ?
O43 N4 O42 Lu1 -169.5(2) . . . . ?
O41 N4 O42 Lu1 9.0(2) . . . . ?
O61 Lu1 O42 N4 63.10(14) . . . . ?
O52 Lu1 O42 N4 -114.28(18) . . . . ?
O62 Lu1 O42 N4 18.08(17) . . . . ?
N2 Lu1 O42 N4 -142.33(15) . . . . ?
O51 Lu1 O42 N4 127.23(15) . . . . ?
N1 Lu1 O42 N4 -75.09(15) . . . . ?
N3 Lu1 O42 N4 147.68(16) . . . . ?
O41 Lu1 O42 N4 -5.29(12) . . . . ?
N6 Lu1 O42 N4 42.46(15) . . . . ?
N5 Lu1 O42 N4 169.26(18) . . . . ?
O42 Lu1 N5 O53 -168(5) . . . . ?
O61 Lu1 N5 O53 -64(6) . . . . ?
O52 Lu1 N5 O53 78(6) . . . . ?
O62 Lu1 N5 O53 -14(6) . . . . ?
N2 Lu1 N5 O53 144(6) . . . . ?
O51 Lu1 N5 O53 -104(6) . . . . ?
N1 Lu1 N5 O53 77(6) . . . . ?
N3 Lu1 N5 O53 -148(6) . . . . ?
O41 Lu1 N5 O53 4(6) . . . . ?
N6 Lu1 N5 O53 -39(6) . . . . ?
N4 Lu1 N5 O53 -18(6) . . . . ?
O42 Lu1 N5 O51 -64.8(3) . . . . ?
O61 Lu1 N5 O51 40.05(15) . . . . ?
O52 Lu1 N5 O51 -178.3(2) . . . . ?
O62 Lu1 N5 O51 89.96(15) . . . . ?
N2 Lu1 N5 O51 -111.93(15) . . . . ?
N1 Lu1 N5 O51 -179.62(15) . . . . ?
N3 Lu1 N5 O51 -44.32(15) . . . . ?
O41 Lu1 N5 O51 107.67(16) . . . . ?
N6 Lu1 N5 O51 64.64(15) . . . . ?
N4 Lu1 N5 O51 86.0(4) . . . . ?
O42 Lu1 N5 O52 113.4(2) . . . . ?
O61 Lu1 N5 O52 -141.70(15) . . . . ?
O62 Lu1 N5 O52 -91.79(15) . . . . ?
N2 Lu1 N5 O52 66.32(15) . . . . ?
O51 Lu1 N5 O52 178.3(2) . . . . ?
N1 Lu1 N5 O52 -1.37(16) . . . . ?
N3 Lu1 N5 O52 133.93(15) . . . . ?
O41 Lu1 N5 O52 -74.08(18) . . . . ?
N6 Lu1 N5 O52 -117.10(15) . . . . ?
N4 Lu1 N5 O52 -95.8(4) . . . . ?
O53 N5 O51 Lu1 177.7(2) . . . . ?
O52 N5 O51 Lu1 -1.6(2) . . . . ?
O42 Lu1 O51 N5 153.31(13) . . . . ?
O61 Lu1 O51 N5 -138.82(15) . . . . ?
O52 Lu1 O51 N5 0.98(14) . . . . ?
O62 Lu1 O51 N5 -82.50(15) . . . . ?
N2 Lu1 O51 N5 70.16(15) . . . . ?
N1 Lu1 O51 N5 0.45(18) . . . . ?
N3 Lu1 O51 N5 132.88(16) . . . . ?
O41 Lu1 O51 N5 -110.50(16) . . . . ?
N6 Lu1 O51 N5 -110.59(15) . . . . ?
N4 Lu1 O51 N5 -159.42(14) . . . . ?
O53 N5 O52 Lu1 -177.7(2) . . . . ?
O51 N5 O52 Lu1 1.6(2) . . . . ?
O42 Lu1 O52 N5 -139.25(16) . . . . ?
O61 Lu1 O52 N5 43.69(17) . . . . ?
O62 Lu1 O52 N5 80.90(15) . . . . ?
N2 Lu1 O52 N5 -111.32(15) . . . . ?
O51 Lu1 O52 N5 -0.98(14) . . . . ?
N1 Lu1 O52 N5 178.55(17) . . . . ?
N3 Lu1 O52 N5 -49.75(16) . . . . ?
O41 Lu1 O52 N5 132.19(14) . . . . ?
N6 Lu1 O52 N5 63.19(15) . . . . ?
N4 Lu1 O52 N5 158.31(14) . . . . ?
O42 Lu1 N6 O63 -18(11) . . . . ?
O61 Lu1 N6 O63 -68(11) . . . . ?
O52 Lu1 N6 O63 152(11) . . . . ?
O62 Lu1 N6 O63 112(11) . . . . ?
N2 Lu1 N6 O63 -152(11) . . . . ?
O51 Lu1 N6 O63 -159(11) . . . . ?
N1 Lu1 N6 O63 81(11) . . . . ?
N3 Lu1 N6 O63 -95(11) . . . . ?
O41 Lu1 N6 O63 21(11) . . . . ?
N5 Lu1 N6 O63 176(100) . . . . ?
N4 Lu1 N6 O63 0(11) . . . . ?
O42 Lu1 N6 O62 -129.87(13) . . . . ?
O61 Lu1 N6 O62 -180.0(2) . . . . ?
O52 Lu1 N6 O62 40.41(14) . . . . ?
N2 Lu1 N6 O62 95.7(5) . . . . ?
O51 Lu1 N6 O62 89.24(14) . . . . ?
N1 Lu1 N6 O62 -30.78(15) . . . . ?
N3 Lu1 N6 O62 153.64(13) . . . . ?
O41 Lu1 N6 O62 -90.71(14) . . . . ?
N5 Lu1 N6 O62 64.19(14) . . . . ?
N4 Lu1 N6 O62 -112.24(14) . . . . ?
O42 Lu1 N6 O61 50.12(14) . . . . ?
O52 Lu1 N6 O61 -139.60(14) . . . . ?
O62 Lu1 N6 O61 180.0(2) . . . . ?
N2 Lu1 N6 O61 -84.3(6) . . . . ?
O51 Lu1 N6 O61 -90.77(14) . . . . ?
N1 Lu1 N6 O61 149.21(13) . . . . ?
N3 Lu1 N6 O61 -26.37(15) . . . . ?
O41 Lu1 N6 O61 89.28(13) . . . . ?
N5 Lu1 N6 O61 -115.82(14) . . . . ?
N4 Lu1 N6 O61 67.75(13) . . . . ?
O63 N6 O61 Lu1 178.9(2) . . . . ?
O62 N6 O61 Lu1 0.0(2) . . . . ?
O42 Lu1 O61 N6 -132.54(14) . . . . ?
O52 Lu1 O61 N6 46.21(15) . . . . ?
O62 Lu1 O61 N6 0.00(12) . . . . ?
N2 Lu1 O61 N6 166.29(13) . . . . ?
O51 Lu1 O61 N6 81.80(14) . . . . ?
N1 Lu1 O61 N6 -43.58(18) . . . . ?
N3 Lu1 O61 N6 155.04(14) . . . . ?
O41 Lu1 O61 N6 -80.97(13) . . . . ?
N5 Lu1 O61 N6 64.43(14) . . . . ?
N4 Lu1 O61 N6 -108.31(14) . . . . ?
O63 N6 O62 Lu1 -178.9(2) . . . . ?
O61 N6 O62 Lu1 0.0(2) . . . . ?
O42 Lu1 O62 N6 60.35(15) . . . . ?
O61 Lu1 O62 N6 0.01(12) . . . . ?
O52 Lu1 O62 N6 -138.50(14) . . . . ?
N2 Lu1 O62 N6 -165.59(14) . . . . ?
O51 Lu1 O62 N6 -83.20(14) . . . . ?
N1 Lu1 O62 N6 152.62(14) . . . . ?
N3 Lu1 O62 N6 -34.72(17) . . . . ?
O41 Lu1 O62 N6 79.81(14) . . . . ?
N5 Lu1 O62 N6 -110.92(14) . . . . ?
N4 Lu1 O62 N6 68.39(14) . . . . ?
